data_7717459
loop_
_publ_author_name
'Kunert, Romain'
'Martelino, Diego'
'Mahato, Samyadeb'
'Hein, Nicholas'
'Pulfer, Jason'
'Philouze, Christian'
'Jarjayes, Olivier'
'Thomas, Fabrice'
'Storr, Tim'

_publ_section_title
;
 Investigating the formation of metal nitride complexes employing a
 tetradentate bis-carbene bis-phenolate ligand
;
_journal_name_full 'Dalton Transactions'
_journal_paper_doi 10.1039/D4DT01765J
_journal_year 2024
_chemical_formula_moiety 'C35 H46 Cr N5 O2'
_chemical_formula_sum 'C35 H46 Cr N5 O2'
_chemical_formula_weight 620.77
_space_group_crystal_system monoclinic
_space_group_IT_number 14
_space_group_name_Hall '-P 2ybc'
_space_group_name_H-M_alt 'P 1 21/c 1'
_atom_sites_solution_hydrogens geom
_audit_creation_date 2024-04-16
_audit_creation_method
;
Olex2 1.5
(compiled 2023.02.24 svn.rf166f9f3 for OlexSys, GUI svn.r6725)
;
_audit_update_record
;
2024-05-30 deposited with the CCDC.	2024-11-04 downloaded from the CCDC.
;
_cell_angle_alpha 90
_cell_angle_beta 96.354(2)
_cell_angle_gamma 90
_cell_formula_units_Z 4
_cell_length_a 15.7083(10)
_cell_length_b 12.5593(9)
_cell_length_c 16.5802(11)
_cell_measurement_reflns_used 9822
_cell_measurement_temperature 296.15
_cell_measurement_theta_max 30.585
_cell_measurement_theta_min 2.345
_cell_volume 3250.9(4)
_computing_cell_refinement 'SAINT V8.40B (?, 2016)'
_computing_data_reduction 'SAINT V8.40B (?, 2016)'
_computing_molecular_graphics 'Olex2 1.5 (Dolomanov et al., 2009)'
_computing_publication_material 'Olex2 1.5 (Dolomanov et al., 2009)'
_computing_structure_refinement 'SHELXL 2019/3 (Sheldrick, 2015)'
_computing_structure_solution 'olex2.solve 1.3 (Bourhis et al., 2015)'
_diffrn_ambient_temperature 296.15
_diffrn_measured_fraction_theta_full 0.999
_diffrn_measured_fraction_theta_max 0.998
_diffrn_measurement_device_type 'Bruker APEX-II CCD'
_diffrn_measurement_method '\f and \w scans'
_diffrn_radiation_type MoK\a
_diffrn_radiation_wavelength 0.71073
_diffrn_reflns_av_R_equivalents 0.0392
_diffrn_reflns_av_unetI/netI 0.0229
_diffrn_reflns_Laue_measured_fraction_full 0.999
_diffrn_reflns_Laue_measured_fraction_max 0.998
_diffrn_reflns_limit_h_max 22
_diffrn_reflns_limit_h_min -22
_diffrn_reflns_limit_k_max 17
_diffrn_reflns_limit_k_min -17
_diffrn_reflns_limit_l_max 23
_diffrn_reflns_limit_l_min -23
_diffrn_reflns_number 93516
_diffrn_reflns_point_group_measured_fraction_full 0.999
_diffrn_reflns_point_group_measured_fraction_max 0.998
_diffrn_reflns_theta_full 25.242
_diffrn_reflns_theta_max 30.591
_diffrn_reflns_theta_min 2.039
_exptl_absorpt_coefficient_mu 0.391
_exptl_absorpt_correction_T_max 0.7461
_exptl_absorpt_correction_T_min 0.7061
_exptl_absorpt_correction_type multi-scan
_exptl_absorpt_process_details
;
SADABS-2016/2 (Bruker,2016/2) was used for absorption correction.
wR2(int) was 0.0518 before and 0.0488 after correction.
The Ratio of minimum to maximum transmission is 0.9464.
The \l/2 correction factor is Not present.
;
_exptl_crystal_colour orange
_exptl_crystal_colour_primary orange
_exptl_crystal_density_diffrn 1.268
_exptl_crystal_description prism
_exptl_crystal_F_000 1324
_exptl_crystal_size_max 0.45
_exptl_crystal_size_mid 0.33
_exptl_crystal_size_min 0.14
_refine_diff_density_max 0.712
_refine_diff_density_min -0.421
_refine_diff_density_rms 0.058
_refine_ls_extinction_method none
_refine_ls_goodness_of_fit_ref 1.026
_refine_ls_hydrogen_treatment constr
_refine_ls_matrix_type full
_refine_ls_number_parameters 400
_refine_ls_number_reflns 9981
_refine_ls_number_restraints 0
_refine_ls_restrained_S_all 1.026
_refine_ls_R_factor_all 0.0432
_refine_ls_R_factor_gt 0.0337
_refine_ls_shift/su_max 0.001
_refine_ls_shift/su_mean 0.000
_refine_ls_structure_factor_coef Fsqd
_refine_ls_weighting_details 'w=1/[\s^2^(Fo^2^)+(0.0479P)^2^+1.7095P] where P=(Fo^2^+2Fc^2^)/3'
_refine_ls_weighting_scheme calc
_refine_ls_wR_factor_gt 0.0898
_refine_ls_wR_factor_ref 0.0962
_reflns_Friedel_coverage 0.000
_reflns_number_gt 8454
_reflns_number_total 9981
_reflns_threshold_expression 'I > 2\s(I)'
_cod_data_source_file d4dt01765j3.cif
_cod_data_source_block ts012
_cod_database_code 7717459
_shelx_shelxl_version_number 2019/3
_shelx_space_group_comment
;
The symmetry employed for this shelxl refinement is uniquely defined
by the following loop, which should always be used as a source of
symmetry information in preference to the above space-group names.
They are only intended as comments.
;
_shelx_estimated_absorpt_t_max 0.947
_shelx_estimated_absorpt_t_min 0.844
_olex2_refinement_description
;
1. Fixed Uiso
 At 1.2 times of:
  All C(H) groups, All C(H,H) groups
 At 1.5 times of:
  All C(H,H,H) groups
2.a Secondary CH2 refined with riding coordinates:
 C16(H16A,H16B)
2.b Aromatic/amide H refined with riding coordinates:
 C14(H14), C12(H12), C10(H10), C15(H15), C18(H18), C19(H19), C3(H3), C5(H5)
2.c Idealised Me refined as rotating group:
 C27(H27A,H27B,H27C), C26(H26A,H26B,H26C), C31(H31A,H31B,H31C), C28(H28A,H28B,
 H28C), C30(H30A,H30B,H30C), C21(H21A,H21B,H21C), C23(H23A,H23B,H23C), C24(H24A,
 H24B,H24C), C32(H32A,H32B,H32C), C34(H34A,H34B,H34C), C35(H35A,H35B,H35C),
 C36(H36A,H36B,H36C)
;
_olex2_submission_special_instructions 'No special instructions were received'

loop_
_space_group_symop_operation_xyz
'x, y, z'
'-x, y+1/2, -z+1/2'
'-x, -y, -z'
'x, -y-1/2, z-1/2'

loop_
_atom_site_label
_atom_site_type_symbol
_atom_site_fract_x
_atom_site_fract_y
_atom_site_fract_z
_atom_site_U_iso_or_equiv
_atom_site_adp_type
_atom_site_occupancy
_atom_site_site_symmetry_order
_atom_site_calc_flag
_atom_site_refinement_flags_posn
_atom_site_refinement_flags_adp
_atom_site_refinement_flags_occupancy
_atom_site_disorder_assembly
_atom_site_disorder_group
N5 N 0.77450(6) 0.16985(8) 0.52259(6) 0.01333(18) Uani 1 1 d . . . . .
N4 N 0.90642(6) 0.18486(8) 0.57059(6) 0.01348(18) Uani 1 1 d . . . . .
C8 C 0.70013(7) 0.10842(9) 0.39286(7) 0.0131(2) Uani 1 1 d . . . . .
C11 C 0.54275(8) 0.17606(11) 0.44899(8) 0.0184(2) Uani 1 1 d . . . . .
C14 C 0.77688(8) 0.17875(10) 0.60672(7) 0.0165(2) Uani 1 1 d . . . . .
H14 H 0.730036 0.178091 0.636454 0.020 Uiso 1 1 calc R U . . .
C12 C 0.62038(8) 0.19090(10) 0.49626(7) 0.0175(2) Uani 1 1 d . . . . .
H12 H 0.621432 0.224138 0.546488 0.021 Uiso 1 1 calc R U . . .
C17 C 0.85474(7) 0.17374(9) 0.49950(7) 0.0127(2) Uani 1 1 d . . . . .
C13 C 0.69691(7) 0.15659(10) 0.46942(7) 0.0142(2) Uani 1 1 d . . . . .
C9 C 0.62080(7) 0.09494(10) 0.34346(7) 0.0144(2) Uani 1 1 d . . . . .
C10 C 0.54538(8) 0.12799(10) 0.37326(7) 0.0174(2) Uani 1 1 d . . . . .
H10 H 0.493886 0.117396 0.340827 0.021 Uiso 1 1 calc R U . . .
C15 C 0.85973(8) 0.18846(10) 0.63678(7) 0.0159(2) Uani 1 1 d . . . . .
H15 H 0.881292 0.196045 0.691007 0.019 Uiso 1 1 calc R U . . .
Cr1 Cr 0.88634(2) 0.13473(2) 0.38555(2) 0.01012(5) Uani 1 1 d . . . . .
N2 N 1.07742(6) 0.09021(8) 0.40659(6) 0.01228(17) Uani 1 1 d . . . . .
O1 O 0.92478(5) 0.02247(7) 0.31822(5) 0.01281(15) Uani 1 1 d . . . . .
C27 C 0.88458(8) -0.15696(10) 0.20282(7) 0.0168(2) Uani 1 1 d . . . . .
H27A H 0.834620 -0.186886 0.172572 0.025 Uiso 1 1 calc R U . . .
H27B H 0.870120 -0.131670 0.254224 0.025 Uiso 1 1 calc R U . . .
H27C H 0.928231 -0.210517 0.211544 0.025 Uiso 1 1 calc R U . . .
C26 C 0.93570(7) -0.10841(10) 0.07225(7) 0.0152(2) Uani 1 1 d . . . . .
H26A H 0.981340 -0.159495 0.079940 0.023 Uiso 1 1 calc R U . . .
H26B H 0.951915 -0.051410 0.038526 0.023 Uiso 1 1 calc R U . . .
H26C H 0.884989 -0.142308 0.046607 0.023 Uiso 1 1 calc R U . . .
C2 C 0.99881(7) -0.01656(9) 0.20203(7) 0.01168(19) Uani 1 1 d . . . . .
O2 O 0.77324(5) 0.07510(7) 0.36842(5) 0.01369(16) Uani 1 1 d . . . . .
N3 N 1.04136(6) 0.14664(8) 0.51997(6) 0.01282(18) Uani 1 1 d . . . . .
C18 C 1.12736(8) 0.12097(9) 0.53402(7) 0.0153(2) Uani 1 1 d . . . . .
H18 H 1.162381 0.127180 0.582823 0.018 Uiso 1 1 calc R U . . .
N1 N 0.88698(7) 0.24251(8) 0.33907(6) 0.01618(19) Uani 1 1 d . . . . .
C7 C 1.00977(7) 0.12848(9) 0.44156(7) 0.0122(2) Uani 1 1 d . . . . .
C1 C 0.99658(7) 0.02301(9) 0.28228(7) 0.01143(19) Uani 1 1 d . . . . .
C31 C 0.66451(8) -0.05663(11) 0.25461(8) 0.0210(2) Uani 1 1 d . . . . .
H31A H 0.722945 -0.049454 0.277935 0.031 Uiso 1 1 calc R U . . .
H31B H 0.663089 -0.080294 0.199425 0.031 Uiso 1 1 calc R U . . .
H31C H 0.635863 -0.107731 0.285176 0.031 Uiso 1 1 calc R U . . .
C16 C 0.99785(8) 0.20528(10) 0.57888(7) 0.0155(2) Uani 1 1 d . . . . .
H16A H 1.022203 0.185569 0.633139 0.019 Uiso 1 1 calc R U . . .
H16B H 1.007472 0.280884 0.572109 0.019 Uiso 1 1 calc R U . . .
C28 C 0.84892(7) 0.02301(10) 0.14015(7) 0.0163(2) Uani 1 1 d . . . . .
H28A H 0.797219 -0.007776 0.113781 0.024 Uiso 1 1 calc R U . . .
H28B H 0.868623 0.077733 0.106299 0.024 Uiso 1 1 calc R U . . .
H28C H 0.837818 0.053243 0.191128 0.024 Uiso 1 1 calc R U . . .
C29 C 0.61910(7) 0.05158(11) 0.25671(7) 0.0170(2) Uani 1 1 d . . . . .
C30 C 0.66258(8) 0.13527(11) 0.20692(7) 0.0194(2) Uani 1 1 d . . . . .
H30A H 0.630406 0.200373 0.205228 0.029 Uiso 1 1 calc R U . . .
H30B H 0.664634 0.109376 0.152692 0.029 Uiso 1 1 calc R U . . .
H30C H 0.719757 0.148161 0.231838 0.029 Uiso 1 1 calc R U . . .
C19 C 1.15032(7) 0.08508(10) 0.46274(7) 0.0153(2) Uani 1 1 d . . . . .
H19 H 1.204355 0.061490 0.452966 0.018 Uiso 1 1 calc R U . . .
C21 C 1.30093(8) -0.05202(13) 0.22148(8) 0.0241(3) Uani 1 1 d . . . . .
H21A H 1.353409 -0.056506 0.196989 0.036 Uiso 1 1 calc R U . . .
H21B H 1.276053 -0.121653 0.223511 0.036 Uiso 1 1 calc R U . . .
H21C H 1.312510 -0.024302 0.275537 0.036 Uiso 1 1 calc R U . . .
C23 C 1.27612(10) 0.13472(12) 0.16996(11) 0.0315(3) Uani 1 1 d . . . . .
H23A H 1.282719 0.162914 0.224110 0.047 Uiso 1 1 calc R U . . .
H23B H 1.238468 0.179856 0.135572 0.047 Uiso 1 1 calc R U . . .
H23C H 1.331000 0.131731 0.149704 0.047 Uiso 1 1 calc R U . . .
C3 C 1.07613(7) -0.01352(9) 0.16785(7) 0.0132(2) Uani 1 1 d . . . . .
H3 H 1.076581 -0.038487 0.115095 0.016 Uiso 1 1 calc R U . . .
C5 C 1.15063(7) 0.06163(9) 0.28698(7) 0.0137(2) Uani 1 1 d . . . . .
H5 H 1.200206 0.088360 0.315776 0.016 Uiso 1 1 calc R U . . .
C6 C 1.07491(7) 0.05889(9) 0.32316(7) 0.01184(19) Uani 1 1 d . . . . .
C24 C 1.22802(8) -0.02223(13) 0.08412(8) 0.0251(3) Uani 1 1 d . . . . .
H24A H 1.282700 -0.022457 0.063367 0.038 Uiso 1 1 calc R U . . .
H24B H 1.188770 0.021450 0.050144 0.038 Uiso 1 1 calc R U . . .
H24C H 1.206302 -0.093649 0.084630 0.038 Uiso 1 1 calc R U . . .
C32 C 0.52747(9) 0.03583(15) 0.21613(9) 0.0297(3) Uani 1 1 d . . . . .
H32A H 0.498206 -0.014422 0.246888 0.045 Uiso 1 1 calc R U . . .
H32B H 0.529151 0.009385 0.162009 0.045 Uiso 1 1 calc R U . . .
H32C H 0.497664 0.102675 0.214090 0.045 Uiso 1 1 calc R U . . .
C20 C 1.23807(7) 0.02244(10) 0.17076(7) 0.0166(2) Uani 1 1 d . . . . .
C34 C 0.46254(11) 0.33682(14) 0.48915(12) 0.0373(4) Uani 1 1 d . . . . .
H34A H 0.470061 0.369030 0.437912 0.056 Uiso 1 1 calc R U . . .
H34B H 0.509612 0.355972 0.528402 0.056 Uiso 1 1 calc R U . . .
H34C H 0.409954 0.361466 0.507134 0.056 Uiso 1 1 calc R U . . .
C35 C 0.44948(12) 0.16596(17) 0.56199(12) 0.0450(5) Uani 1 1 d . . . . .
H35A H 0.396724 0.189792 0.580109 0.067 Uiso 1 1 calc R U . . .
H35B H 0.496593 0.187672 0.600305 0.067 Uiso 1 1 calc R U . . .
H35C H 0.448903 0.089735 0.557623 0.067 Uiso 1 1 calc R U . . .
C25 C 0.91787(7) -0.06365(9) 0.15494(7) 0.01190(19) Uani 1 1 d . . . . .
C33 C 0.45932(8) 0.21455(12) 0.47951(8) 0.0230(3) Uani 1 1 d . . . . .
C36 C 0.38036(10) 0.18912(19) 0.41977(13) 0.0482(5) Uani 1 1 d . . . . .
H36A H 0.387539 0.218923 0.367636 0.072 Uiso 1 1 calc R U . . .
H36B H 0.330350 0.219190 0.439358 0.072 Uiso 1 1 calc R U . . .
H36C H 0.373734 0.113330 0.414905 0.072 Uiso 1 1 calc R U . . .
C4 C 1.15295(7) 0.02480(9) 0.20820(7) 0.0136(2) Uani 1 1 d . . . . .

loop_
_atom_site_aniso_label
_atom_site_aniso_U_11
_atom_site_aniso_U_22
_atom_site_aniso_U_33
_atom_site_aniso_U_23
_atom_site_aniso_U_13
_atom_site_aniso_U_12
N5 0.0167(4) 0.0148(4) 0.0086(4) -0.0006(3) 0.0020(3) 0.0016(4)
N4 0.0174(4) 0.0148(4) 0.0079(4) -0.0008(3) 0.0004(3) 0.0007(4)
C8 0.0133(5) 0.0149(5) 0.0115(5) 0.0008(4) 0.0028(4) -0.0010(4)
C11 0.0158(5) 0.0220(6) 0.0183(6) -0.0008(4) 0.0058(4) 0.0005(4)
C14 0.0221(6) 0.0187(5) 0.0091(5) 0.0002(4) 0.0040(4) 0.0030(4)
C12 0.0176(5) 0.0212(6) 0.0145(5) -0.0022(4) 0.0049(4) 0.0013(4)
C17 0.0149(5) 0.0130(5) 0.0098(5) 0.0000(4) 0.0001(4) 0.0002(4)
C13 0.0143(5) 0.0171(5) 0.0113(5) 0.0004(4) 0.0020(4) -0.0003(4)
C9 0.0133(5) 0.0176(5) 0.0126(5) 0.0002(4) 0.0026(4) -0.0022(4)
C10 0.0135(5) 0.0223(6) 0.0167(5) -0.0003(4) 0.0031(4) -0.0015(4)
C15 0.0224(6) 0.0171(5) 0.0085(5) -0.0002(4) 0.0027(4) 0.0030(4)
Cr1 0.01142(8) 0.01193(9) 0.00681(8) -0.00017(6) 0.00019(6) -0.00047(6)
N2 0.0125(4) 0.0131(4) 0.0106(4) -0.0007(3) -0.0012(3) -0.0007(3)
O1 0.0122(4) 0.0151(4) 0.0115(4) -0.0028(3) 0.0027(3) -0.0020(3)
C27 0.0196(5) 0.0165(5) 0.0138(5) -0.0005(4) -0.0002(4) -0.0049(4)
C26 0.0152(5) 0.0186(5) 0.0114(5) -0.0031(4) -0.0002(4) 0.0016(4)
C2 0.0123(5) 0.0115(5) 0.0110(5) -0.0003(4) 0.0003(4) 0.0005(4)
O2 0.0117(4) 0.0178(4) 0.0118(4) -0.0022(3) 0.0023(3) -0.0003(3)
N3 0.0150(4) 0.0139(4) 0.0089(4) 0.0002(3) -0.0017(3) -0.0001(3)
C18 0.0152(5) 0.0163(5) 0.0134(5) 0.0012(4) -0.0038(4) -0.0006(4)
N1 0.0194(5) 0.0163(5) 0.0122(4) 0.0013(4) -0.0009(4) -0.0014(4)
C7 0.0155(5) 0.0114(5) 0.0093(4) 0.0000(4) -0.0003(4) -0.0010(4)
C1 0.0116(4) 0.0112(5) 0.0114(5) 0.0002(4) 0.0008(4) -0.0002(4)
C31 0.0223(6) 0.0219(6) 0.0192(6) -0.0058(5) 0.0043(5) -0.0046(5)
C16 0.0180(5) 0.0185(5) 0.0095(5) -0.0028(4) -0.0007(4) -0.0008(4)
C28 0.0148(5) 0.0189(5) 0.0148(5) -0.0021(4) -0.0004(4) 0.0037(4)
C29 0.0127(5) 0.0256(6) 0.0127(5) -0.0029(4) 0.0016(4) -0.0023(4)
C30 0.0181(5) 0.0267(6) 0.0137(5) 0.0032(5) 0.0027(4) 0.0023(5)
C19 0.0130(5) 0.0168(5) 0.0150(5) 0.0001(4) -0.0030(4) 0.0002(4)
C21 0.0140(5) 0.0391(8) 0.0194(6) 0.0057(5) 0.0026(4) 0.0044(5)
C23 0.0288(7) 0.0284(7) 0.0399(8) 0.0037(6) 0.0159(6) -0.0082(6)
C3 0.0144(5) 0.0149(5) 0.0106(5) 0.0001(4) 0.0019(4) 0.0012(4)
C5 0.0120(5) 0.0142(5) 0.0146(5) 0.0001(4) -0.0002(4) -0.0013(4)
C6 0.0133(5) 0.0121(5) 0.0099(4) -0.0006(4) 0.0002(4) -0.0001(4)
C24 0.0160(5) 0.0451(8) 0.0147(5) 0.0005(5) 0.0043(4) 0.0022(5)
C32 0.0154(6) 0.0514(9) 0.0217(6) -0.0123(6) -0.0003(5) -0.0037(6)
C20 0.0122(5) 0.0227(6) 0.0150(5) 0.0030(4) 0.0028(4) -0.0016(4)
C34 0.0329(8) 0.0330(8) 0.0476(10) 0.0043(7) 0.0119(7) 0.0124(7)
C35 0.0419(10) 0.0520(11) 0.0470(10) 0.0223(9) 0.0311(8) 0.0210(8)
C25 0.0121(5) 0.0131(5) 0.0101(4) -0.0014(4) -0.0005(4) 0.0002(4)
C33 0.0167(6) 0.0301(7) 0.0233(6) -0.0024(5) 0.0071(5) 0.0030(5)
C36 0.0193(7) 0.0716(14) 0.0546(11) -0.0256(10) 0.0085(7) 0.0028(8)
C4 0.0119(5) 0.0151(5) 0.0139(5) 0.0019(4) 0.0018(4) 0.0001(4)

loop_
_atom_type_symbol
_atom_type_description
_atom_type_scat_dispersion_real
_atom_type_scat_dispersion_imag
_atom_type_scat_source
C C 0.0033 0.0016 'International Tables Vol C Tables 4.2.6.8 and 6.1.1.4'
H H 0.0000 0.0000 'International Tables Vol C Tables 4.2.6.8 and 6.1.1.4'
N N 0.0061 0.0033 'International Tables Vol C Tables 4.2.6.8 and 6.1.1.4'
O O 0.0106 0.0060 'International Tables Vol C Tables 4.2.6.8 and 6.1.1.4'
Cr Cr 0.3209 0.6236 'International Tables Vol C Tables 4.2.6.8 and 6.1.1.4'

loop_
_geom_angle_atom_site_label_1
_geom_angle_atom_site_label_2
_geom_angle_atom_site_label_3
_geom_angle
_geom_angle_site_symmetry_1
_geom_angle_site_symmetry_3
_geom_angle_publ_flag
C14 N5 C13 123.45(10) . . ?
C17 N5 C14 110.83(10) . . ?
C17 N5 C13 125.71(10) . . ?
C17 N4 C15 111.80(10) . . ?
C17 N4 C16 126.09(10) . . ?
C15 N4 C16 121.62(10) . . ?
C13 C8 C9 116.87(10) . . ?
O2 C8 C13 121.86(10) . . ?
O2 C8 C9 121.25(10) . . ?
C12 C11 C10 117.00(11) . . ?
C12 C11 C33 120.05(11) . . ?
C10 C11 C33 122.93(11) . . ?
N5 C14 H14 126.4 . . ?
C15 C14 N5 107.16(10) . . ?
C15 C14 H14 126.4 . . ?
C11 C12 H12 119.6 . . ?
C11 C12 C13 120.84(11) . . ?
C13 C12 H12 119.6 . . ?
N5 C17 N4 104.04(9) . . ?
N5 C17 Cr1 125.02(8) . . ?
N4 C17 Cr1 129.45(8) . . ?
C8 C13 N5 119.36(10) . . ?
C12 C13 N5 118.17(10) . . ?
C12 C13 C8 122.47(11) . . ?
C8 C9 C29 120.30(10) . . ?
C10 C9 C8 118.96(11) . . ?
C10 C9 C29 120.62(10) . . ?
C11 C10 H10 118.1 . . ?
C9 C10 C11 123.83(11) . . ?
C9 C10 H10 118.1 . . ?
N4 C15 H15 126.9 . . ?
C14 C15 N4 106.16(10) . . ?
C14 C15 H15 126.9 . . ?
O1 Cr1 C17 145.32(4) . . ?
O1 Cr1 C7 83.91(4) . . ?
O2 Cr1 C17 85.16(4) . . ?
O2 Cr1 O1 88.47(3) . . ?
O2 Cr1 C7 149.62(4) . . ?
N1 Cr1 C17 105.17(5) . . ?
N1 Cr1 O1 109.15(5) . . ?
N1 Cr1 O2 108.79(5) . . ?
N1 Cr1 C7 101.49(5) . . ?
C7 Cr1 C17 84.60(4) . . ?
C7 N2 C19 110.85(9) . . ?
C7 N2 C6 124.83(9) . . ?
C19 N2 C6 124.32(10) . . ?
C1 O1 Cr1 125.98(7) . . ?
H27A C27 H27B 109.5 . . ?
H27A C27 H27C 109.5 . . ?
H27B C27 H27C 109.5 . . ?
C25 C27 H27A 109.5 . . ?
C25 C27 H27B 109.5 . . ?
C25 C27 H27C 109.5 . . ?
H26A C26 H26B 109.5 . . ?
H26A C26 H26C 109.5 . . ?
H26B C26 H26C 109.5 . . ?
C25 C26 H26A 109.5 . . ?
C25 C26 H26B 109.5 . . ?
C25 C26 H26C 109.5 . . ?
C1 C2 C25 120.33(10) . . ?
C3 C2 C1 118.81(10) . . ?
C3 C2 C25 120.85(10) . . ?
C8 O2 Cr1 130.52(8) . . ?
C18 N3 C16 121.89(10) . . ?
C7 N3 C18 111.62(10) . . ?
C7 N3 C16 125.39(10) . . ?
N3 C18 H18 126.8 . . ?
C19 C18 N3 106.31(10) . . ?
C19 C18 H18 126.8 . . ?
N2 C7 Cr1 124.45(8) . . ?
N2 C7 N3 104.39(9) . . ?
N3 C7 Cr1 130.69(8) . . ?
O1 C1 C2 121.70(10) . . ?
O1 C1 C6 121.53(10) . . ?
C6 C1 C2 116.72(10) . . ?
H31A C31 H31B 109.5 . . ?
H31A C31 H31C 109.5 . . ?
H31B C31 H31C 109.5 . . ?
C29 C31 H31A 109.5 . . ?
C29 C31 H31B 109.5 . . ?
C29 C31 H31C 109.5 . . ?
N4 C16 N3 112.42(9) . . ?
N4 C16 H16A 109.1 . . ?
N4 C16 H16B 109.1 . . ?
N3 C16 H16A 109.1 . . ?
N3 C16 H16B 109.1 . . ?
H16A C16 H16B 107.9 . . ?
H28A C28 H28B 109.5 . . ?
H28A C28 H28C 109.5 . . ?
H28B C28 H28C 109.5 . . ?
C25 C28 H28A 109.5 . . ?
C25 C28 H28B 109.5 . . ?
C25 C28 H28C 109.5 . . ?
C9 C29 C31 112.01(10) . . ?
C9 C29 C30 107.27(10) . . ?
C31 C29 C30 110.88(10) . . ?
C32 C29 C9 112.03(10) . . ?
C32 C29 C31 106.96(11) . . ?
C32 C29 C30 107.64(11) . . ?
C29 C30 H30A 109.5 . . ?
C29 C30 H30B 109.5 . . ?
C29 C30 H30C 109.5 . . ?
H30A C30 H30B 109.5 . . ?
H30A C30 H30C 109.5 . . ?
H30B C30 H30C 109.5 . . ?
N2 C19 H19 126.6 . . ?
C18 C19 N2 106.83(10) . . ?
C18 C19 H19 126.6 . . ?
H21A C21 H21B 109.5 . . ?
H21A C21 H21C 109.5 . . ?
H21B C21 H21C 109.5 . . ?
C20 C21 H21A 109.5 . . ?
C20 C21 H21B 109.5 . . ?
C20 C21 H21C 109.5 . . ?
H23A C23 H23B 109.5 . . ?
H23A C23 H23C 109.5 . . ?
H23B C23 H23C 109.5 . . ?
C20 C23 H23A 109.5 . . ?
C20 C23 H23B 109.5 . . ?
C20 C23 H23C 109.5 . . ?
C2 C3 H3 118.0 . . ?
C2 C3 C4 123.95(10) . . ?
C4 C3 H3 118.0 . . ?
C6 C5 H5 119.7 . . ?
C4 C5 H5 119.7 . . ?
C4 C5 C6 120.65(10) . . ?
C1 C6 N2 118.70(10) . . ?
C5 C6 N2 118.40(10) . . ?
C5 C6 C1 122.86(10) . . ?
H24A C24 H24B 109.5 . . ?
H24A C24 H24C 109.5 . . ?
H24B C24 H24C 109.5 . . ?
C20 C24 H24A 109.5 . . ?
C20 C24 H24B 109.5 . . ?
C20 C24 H24C 109.5 . . ?
C29 C32 H32A 109.5 . . ?
C29 C32 H32B 109.5 . . ?
C29 C32 H32C 109.5 . . ?
H32A C32 H32B 109.5 . . ?
H32A C32 H32C 109.5 . . ?
H32B C32 H32C 109.5 . . ?
C23 C20 C21 109.65(11) . . ?
C23 C20 C24 109.17(11) . . ?
C23 C20 C4 110.10(11) . . ?
C24 C20 C21 106.41(11) . . ?
C24 C20 C4 112.44(10) . . ?
C4 C20 C21 108.98(10) . . ?
H34A C34 H34B 109.5 . . ?
H34A C34 H34C 109.5 . . ?
H34B C34 H34C 109.5 . . ?
C33 C34 H34A 109.5 . . ?
C33 C34 H34B 109.5 . . ?
C33 C34 H34C 109.5 . . ?
H35A C35 H35B 109.5 . . ?
H35A C35 H35C 109.5 . . ?
H35B C35 H35C 109.5 . . ?
C33 C35 H35A 109.5 . . ?
C33 C35 H35B 109.5 . . ?
C33 C35 H35C 109.5 . . ?
C26 C25 C27 106.72(9) . . ?
C26 C25 C28 108.17(9) . . ?
C2 C25 C27 109.91(9) . . ?
C2 C25 C26 111.87(9) . . ?
C2 C25 C28 109.75(9) . . ?
C28 C25 C27 110.36(10) . . ?
C11 C33 C34 109.15(12) . . ?
C35 C33 C11 110.22(12) . . ?
C35 C33 C34 108.15(14) . . ?
C35 C33 C36 109.99(15) . . ?
C36 C33 C11 112.38(12) . . ?
C36 C33 C34 106.80(14) . . ?
C33 C36 H36A 109.5 . . ?
C33 C36 H36B 109.5 . . ?
C33 C36 H36C 109.5 . . ?
H36A C36 H36B 109.5 . . ?
H36A C36 H36C 109.5 . . ?
H36B C36 H36C 109.5 . . ?
C3 C4 C20 122.94(10) . . ?
C5 C4 C3 116.93(10) . . ?
C5 C4 C20 120.06(10) . . ?

loop_
_geom_bond_atom_site_label_1
_geom_bond_atom_site_label_2
_geom_bond_distance
_geom_bond_site_symmetry_2
_geom_bond_publ_flag
N5 C14 1.3958(14) . ?
N5 C17 1.3581(15) . ?
N5 C13 1.4327(15) . ?
N4 C17 1.3623(14) . ?
N4 C15 1.3864(15) . ?
N4 C16 1.4504(15) . ?
C8 C13 1.4121(16) . ?
C8 C9 1.4234(16) . ?
C8 O2 1.3271(13) . ?
C11 C12 1.3873(17) . ?
C11 C10 1.3980(17) . ?
C11 C33 1.5343(17) . ?
C14 H14 0.9300 . ?
C14 C15 1.3466(17) . ?
C12 H12 0.9300 . ?
C12 C13 1.3955(16) . ?
C17 Cr1 2.0650(11) . ?
C9 C10 1.3962(16) . ?
C9 C29 1.5356(16) . ?
C10 H10 0.9300 . ?
C15 H15 0.9300 . ?
Cr1 O1 1.9360(8) . ?
Cr1 O2 1.9200(8) . ?
Cr1 N1 1.5582(10) . ?
Cr1 C7 2.0565(11) . ?
N2 C7 1.3538(15) . ?
N2 C19 1.3950(14) . ?
N2 C6 1.4345(14) . ?
O1 C1 1.3326(13) . ?
C27 H27A 0.9600 . ?
C27 H27B 0.9600 . ?
C27 H27C 0.9600 . ?
C27 C25 1.5392(16) . ?
C26 H26A 0.9600 . ?
C26 H26B 0.9600 . ?
C26 H26C 0.9600 . ?
C26 C25 1.5358(15) . ?
C2 C1 1.4245(15) . ?
C2 C3 1.3964(15) . ?
C2 C25 1.5350(15) . ?
N3 C18 1.3832(15) . ?
N3 C7 1.3586(14) . ?
N3 C16 1.4530(15) . ?
C18 H18 0.9300 . ?
C18 C19 1.3508(17) . ?
C1 C6 1.4113(15) . ?
C31 H31A 0.9600 . ?
C31 H31B 0.9600 . ?
C31 H31C 0.9600 . ?
C31 C29 1.5371(19) . ?
C16 H16A 0.9700 . ?
C16 H16B 0.9700 . ?
C28 H28A 0.9600 . ?
C28 H28B 0.9600 . ?
C28 H28C 0.9600 . ?
C28 C25 1.5360(16) . ?
C29 C30 1.5419(18) . ?
C29 C32 1.5326(17) . ?
C30 H30A 0.9600 . ?
C30 H30B 0.9600 . ?
C30 H30C 0.9600 . ?
C19 H19 0.9300 . ?
C21 H21A 0.9600 . ?
C21 H21B 0.9600 . ?
C21 H21C 0.9600 . ?
C21 C20 1.5405(18) . ?
C23 H23A 0.9600 . ?
C23 H23B 0.9600 . ?
C23 H23C 0.9600 . ?
C23 C20 1.5322(19) . ?
C3 H3 0.9300 . ?
C3 C4 1.3987(16) . ?
C5 H5 0.9300 . ?
C5 C6 1.3906(15) . ?
C5 C4 1.3900(16) . ?
C24 H24A 0.9600 . ?
C24 H24B 0.9600 . ?
C24 H24C 0.9600 . ?
C24 C20 1.5339(18) . ?
C32 H32A 0.9600 . ?
C32 H32B 0.9600 . ?
C32 H32C 0.9600 . ?
C20 C4 1.5354(16) . ?
C34 H34A 0.9600 . ?
C34 H34B 0.9600 . ?
C34 H34C 0.9600 . ?
C34 C33 1.544(2) . ?
C35 H35A 0.9600 . ?
C35 H35B 0.9600 . ?
C35 H35C 0.9600 . ?
C35 C33 1.521(2) . ?
C33 C36 1.533(2) . ?
C36 H36A 0.9600 . ?
C36 H36B 0.9600 . ?
C36 H36C 0.9600 . ?

loop_
_geom_torsion_atom_site_label_1
_geom_torsion_atom_site_label_2
_geom_torsion_atom_site_label_3
_geom_torsion_atom_site_label_4
_geom_torsion
_geom_torsion_site_symmetry_1
_geom_torsion_site_symmetry_2
_geom_torsion_site_symmetry_3
_geom_torsion_site_symmetry_4
_geom_torsion_publ_flag
N5 C14 C15 N4 -0.25(13) . . . . ?
C8 C9 C10 C11 1.29(19) . . . . ?
C8 C9 C29 C31 55.81(15) . . . . ?
C8 C9 C29 C30 -66.08(14) . . . . ?
C8 C9 C29 C32 176.00(12) . . . . ?
C11 C12 C13 N5 -177.21(11) . . . . ?
C11 C12 C13 C8 1.90(19) . . . . ?
C14 N5 C17 N4 0.15(13) . . . . ?
C14 N5 C17 Cr1 167.34(8) . . . . ?
C14 N5 C13 C8 -155.70(11) . . . . ?
C14 N5 C13 C12 23.44(17) . . . . ?
C12 C11 C10 C9 -0.06(19) . . . . ?
C12 C11 C33 C34 62.85(17) . . . . ?
C12 C11 C33 C35 -55.78(19) . . . . ?
C12 C11 C33 C36 -178.86(15) . . . . ?
C17 N5 C14 C15 0.06(14) . . . . ?
C17 N5 C13 C8 23.14(17) . . . . ?
C17 N5 C13 C12 -157.72(12) . . . . ?
C17 N4 C15 C14 0.36(14) . . . . ?
C17 N4 C16 N3 -39.25(16) . . . . ?
C13 N5 C14 C15 179.06(11) . . . . ?
C13 N5 C17 N4 -178.81(10) . . . . ?
C13 N5 C17 Cr1 -11.63(16) . . . . ?
C13 C8 C9 C10 -0.92(17) . . . . ?
C13 C8 C9 C29 175.08(11) . . . . ?
C13 C8 O2 Cr1 -36.59(16) . . . . ?
C9 C8 C13 N5 178.48(10) . . . . ?
C9 C8 C13 C12 -0.62(18) . . . . ?
C9 C8 O2 Cr1 144.82(9) . . . . ?
C10 C11 C12 C13 -1.52(19) . . . . ?
C10 C11 C33 C34 -115.41(15) . . . . ?
C10 C11 C33 C35 125.96(16) . . . . ?
C10 C11 C33 C36 2.9(2) . . . . ?
C10 C9 C29 C31 -128.26(12) . . . . ?
C10 C9 C29 C30 109.85(12) . . . . ?
C10 C9 C29 C32 -8.06(17) . . . . ?
C15 N4 C17 N5 -0.32(13) . . . . ?
C15 N4 C17 Cr1 -166.71(9) . . . . ?
C15 N4 C16 N3 149.46(10) . . . . ?
Cr1 O1 C1 C2 -139.76(9) . . . . ?
Cr1 O1 C1 C6 42.85(14) . . . . ?
O1 C1 C6 N2 3.19(16) . . . . ?
O1 C1 C6 C5 -179.20(10) . . . . ?
C2 C1 C6 N2 -174.32(10) . . . . ?
C2 C1 C6 C5 3.29(16) . . . . ?
C2 C3 C4 C5 0.02(17) . . . . ?
C2 C3 C4 C20 177.03(11) . . . . ?
O2 C8 C13 N5 -0.17(17) . . . . ?
O2 C8 C13 C12 -179.26(11) . . . . ?
O2 C8 C9 C10 177.73(11) . . . . ?
O2 C8 C9 C29 -6.26(17) . . . . ?
N3 C18 C19 N2 0.24(13) . . . . ?
C18 N3 C7 Cr1 172.62(9) . . . . ?
C18 N3 C7 N2 0.38(13) . . . . ?
C18 N3 C16 N4 -155.04(10) . . . . ?
C7 N2 C19 C18 -0.02(13) . . . . ?
C7 N2 C6 C1 -27.41(16) . . . . ?
C7 N2 C6 C5 154.88(11) . . . . ?
C7 N3 C18 C19 -0.40(13) . . . . ?
C7 N3 C16 N4 37.97(16) . . . . ?
C1 C2 C3 C4 1.05(17) . . . . ?
C1 C2 C25 C27 -57.75(13) . . . . ?
C1 C2 C25 C26 -176.12(10) . . . . ?
C1 C2 C25 C28 63.80(13) . . . . ?
C16 N4 C17 N5 -172.34(11) . . . . ?
C16 N4 C17 Cr1 21.27(17) . . . . ?
C16 N4 C15 C14 172.79(11) . . . . ?
C16 N3 C18 C19 -169.01(11) . . . . ?
C16 N3 C7 Cr1 -19.25(17) . . . . ?
C16 N3 C7 N2 168.51(10) . . . . ?
C29 C9 C10 C11 -174.70(12) . . . . ?
C19 N2 C7 Cr1 -173.08(8) . . . . ?
C19 N2 C7 N3 -0.22(13) . . . . ?
C19 N2 C6 C1 152.51(11) . . . . ?
C19 N2 C6 C5 -25.21(16) . . . . ?
C21 C20 C4 C3 -115.55(13) . . . . ?
C21 C20 C4 C5 61.37(15) . . . . ?
C23 C20 C4 C3 124.15(13) . . . . ?
C23 C20 C4 C5 -58.93(15) . . . . ?
C3 C2 C1 O1 179.90(10) . . . . ?
C3 C2 C1 C6 -2.59(16) . . . . ?
C3 C2 C25 C27 121.02(11) . . . . ?
C3 C2 C25 C26 2.65(15) . . . . ?
C3 C2 C25 C28 -117.43(11) . . . . ?
C6 N2 C7 Cr1 6.84(16) . . . . ?
C6 N2 C7 N3 179.70(10) . . . . ?
C6 N2 C19 C18 -179.94(10) . . . . ?
C6 C5 C4 C3 0.56(17) . . . . ?
C6 C5 C4 C20 -176.54(11) . . . . ?
C24 C20 C4 C3 2.18(17) . . . . ?
C24 C20 C4 C5 179.10(11) . . . . ?
C25 C2 C1 O1 -1.31(16) . . . . ?
C25 C2 C1 C6 176.20(10) . . . . ?
C25 C2 C3 C4 -177.73(11) . . . . ?
C33 C11 C12 C13 -179.88(12) . . . . ?
C33 C11 C10 C9 178.25(12) . . . . ?
C4 C5 C6 N2 175.30(10) . . . . ?
C4 C5 C6 C1 -2.31(18) . . . . ?
